data_7209686
loop_
_publ_author_name
'Wen, Yuehong'
'Sheng, Tianlu'
'Hu, Shengmin'
'Wang, Yanlong'
'Tan, Chunhong'
'Ma, Xiao'
'Xue, Zhenzhen'
'Wang, Yong'
'Wu, Xintao'

_publ_section_title
;
 Effect of anions on the self-assembly of Zn(ii) with a hydrogenated
 Schiff base ligand: structural diversity and photoluminescent properties
;
_journal_issue 14
_journal_name_full CrystEngComm
_journal_page_first 2714
_journal_paper_doi 10.1039/c3ce26937j
_journal_volume 15
_journal_year 2013
_chemical_formula_sum 'C28 H40 Br8 N8 O2 Zn4'
_chemical_formula_weight 1421.44
_chemical_name_systematic
;
?
;
_space_group_IT_number 2
_symmetry_cell_setting triclinic
_symmetry_space_group_name_Hall '-P 1'
_symmetry_space_group_name_H-M 'P -1'
_atom_sites_solution_hydrogens geom
_atom_sites_solution_primary direct
_atom_sites_solution_secondary difmap
_audit_creation_method SHELXL-97
_cell_angle_alpha 62.445(13)
_cell_angle_beta 77.260(17)
_cell_angle_gamma 68.993(16)
_cell_formula_units_Z 1
_cell_length_a 9.654(3)
_cell_length_b 12.336(3)
_cell_length_c 13.268(4)
_cell_measurement_reflns_used 2880
_cell_measurement_temperature 293(2)
_cell_measurement_theta_max 27.3717
_cell_measurement_theta_min 2.2646
_cell_volume 1304.9(7)
_computing_cell_refinement 'CrystalClear (Rigaku Inc., 2007)'
_computing_data_collection 'CrystalClear (Rigaku Inc., 2007)'
_computing_data_reduction 'CrystalClear (Rigaku Inc., 2007)'
_computing_structure_refinement 'SHELXL-97 (Sheldrick, 1997)'
_computing_structure_solution 'SHELXS-97 (Sheldrick, 1990)'
_diffrn_ambient_temperature 293(2)
_diffrn_measured_fraction_theta_full 0.965
_diffrn_measured_fraction_theta_max 0.965
_diffrn_measurement_device_type 'Mercury2 (1x1 bin mode)'
_diffrn_measurement_method CCD_Profile_fitting
_diffrn_radiation_monochromator graphite
_diffrn_radiation_source 'fine-focus sealed tube'
_diffrn_radiation_type MoK\a
_diffrn_radiation_wavelength 0.71073
_diffrn_reflns_av_R_equivalents 0.0343
_diffrn_reflns_av_sigmaI/netI 0.0555
_diffrn_reflns_limit_h_max 12
_diffrn_reflns_limit_h_min -12
_diffrn_reflns_limit_k_max 15
_diffrn_reflns_limit_k_min -15
_diffrn_reflns_limit_l_max 17
_diffrn_reflns_limit_l_min -17
_diffrn_reflns_number 10232
_diffrn_reflns_theta_full 27.36
_diffrn_reflns_theta_max 27.36
_diffrn_reflns_theta_min 2.26
_exptl_absorpt_coefficient_mu 7.970
_exptl_absorpt_correction_T_max 1.0000
_exptl_absorpt_correction_T_min 0.5050
_exptl_absorpt_correction_type multi-scan
_exptl_crystal_colour Colorless
_exptl_crystal_density_diffrn 1.809
_exptl_crystal_density_method 'not measured'
_exptl_crystal_description Prism
_exptl_crystal_F_000 680
_exptl_crystal_size_max 0.2000
_exptl_crystal_size_mid 0.2000
_exptl_crystal_size_min 0.2000
_refine_diff_density_max 1.020
_refine_diff_density_min -0.649
_refine_diff_density_rms 0.162
_refine_ls_extinction_method none
_refine_ls_goodness_of_fit_ref 1.102
_refine_ls_hydrogen_treatment geom
_refine_ls_matrix_type full
_refine_ls_number_parameters 225
_refine_ls_number_reflns 5703
_refine_ls_number_restraints 1
_refine_ls_restrained_S_all 1.102
_refine_ls_R_factor_all 0.0855
_refine_ls_R_factor_gt 0.0601
_refine_ls_shift/su_max 0.001
_refine_ls_shift/su_mean 0.000
_refine_ls_structure_factor_coef Fsqd
_refine_ls_weighting_details 'calc w=1/[\s^2^(Fo^2^)+(0.1000P)^2^+0.0000P] where P=(Fo^2^+2Fc^2^)/3'
_refine_ls_weighting_scheme calc
_refine_ls_wR_factor_gt 0.1683
_refine_ls_wR_factor_ref 0.1914
_reflns_number_gt 4113
_reflns_number_total 5703
_reflns_threshold_expression >2sigma(I)
_cod_data_source_file c3ce26937j.txt
_cod_data_source_block a
_cod_depositor_comments
;
The following automatic conversions were performed:

'_exptl_absorpt_correction_type' value 'Multi-scan' changed to
'multi-scan' according to
/home/saulius/struct/CIF-dictionaries/cif_core.dic dictionary named
'cif_core.dic' version 2.4.2 from 2011-04-26.

Automatic conversion script
Id: cif_fix_values 1891 2012-01-12 08:04:46Z andrius 
;
_cod_original_cell_volume 1305.0(7)
_cod_original_sg_symbol_H-M P-1
_cod_database_code 7209686

loop_
_symmetry_equiv_pos_as_xyz
'x, y, z'
'-x, -y, -z'

loop_
_atom_site_label
_atom_site_type_symbol
_atom_site_fract_x
_atom_site_fract_y
_atom_site_fract_z
_atom_site_U_iso_or_equiv
_atom_site_adp_type
_atom_site_occupancy
_atom_site_symmetry_multiplicity
_atom_site_calc_flag
_atom_site_refinement_flags
Zn1 Zn 0.26552(8) 0.90072(7) -0.50659(6) 0.0458(2) Uani 1 1 d .
Zn2 Zn 1.13596(8) 0.30943(7) -0.22873(6) 0.04566(19) Uani 1 1 d .
Br3 Br 0.12572(9) 0.82948(7) -0.57333(7) 0.0629(2) Uani 1 1 d .
Br4 Br 0.30892(8) 1.09835(7) -0.62786(7) 0.0641(2) Uani 1 1 d .
Br1 Br 1.29643(9) 0.43464(8) -0.27381(7) 0.0680(2) Uani 1 1 d .
Br2 Br 1.22749(11) 0.11405(7) -0.24622(7) 0.0719(2) Uani 1 1 d .
N1 N 0.9508(6) 0.4273(5) -0.3181(4) 0.0473(12) Uani 1 1 d .
C5 C 0.9380(7) 0.5500(6) -0.3895(6) 0.0516(16) Uani 1 1 d .
H5A H 1.0160 0.5826 -0.4001 0.062 Uiso 1 1 calc R
C4 C 0.8108(7) 0.6295(6) -0.4479(5) 0.0498(16) Uani 1 1 d .
H4A H 0.8054 0.7136 -0.4990 0.060 Uiso 1 1 calc R
C3 C 0.6930(7) 0.5843(6) -0.4303(6) 0.0497(15) Uani 1 1 d .
C2 C 0.7086(7) 0.4575(7) -0.3572(7) 0.0599(18) Uani 1 1 d .
H2A H 0.6312 0.4234 -0.3441 0.072 Uiso 1 1 calc R
C6 C 0.5444(7) 0.6718(7) -0.4858(6) 0.0567(17) Uani 1 1 d .
H6A H 0.5630 0.7132 -0.5678 0.068 Uiso 1 1 calc R
H6B H 0.4796 0.6205 -0.4701 0.068 Uiso 1 1 calc R
C1 C 0.8375(8) 0.3823(7) -0.3043(7) 0.0577(18) Uani 1 1 d .
H1A H 0.8470 0.2965 -0.2568 0.069 Uiso 1 1 calc R
N3 N 0.1924(5) 0.8791(5) -0.3399(5) 0.0474(13) Uani 1 1 d .
H3A H 0.1466 0.9580 -0.3406 0.057 Uiso 1 1 calc R
N2 N 0.4692(5) 0.7720(5) -0.4405(4) 0.0423(11) Uani 1 1 d .
H2B H 0.5323 0.8189 -0.4573 0.051 Uiso 1 1 calc R
C7 C 0.4399(7) 0.7167(6) -0.3162(5) 0.0446(14) Uani 1 1 d .
H7A H 0.5324 0.6806 -0.2794 0.054 Uiso 1 1 calc R
H7B H 0.3957 0.6486 -0.2927 0.054 Uiso 1 1 calc R
C8 C 0.3342(7) 0.8212(6) -0.2806(6) 0.0466(14) Uani 1 1 d .
H8A H 0.3126 0.7850 -0.1987 0.056 Uiso 1 1 calc R
H8B H 0.3808 0.8870 -0.3005 0.056 Uiso 1 1 calc R
C9 C 0.0868(7) 0.8028(7) -0.2886(6) 0.0511(16) Uani 1 1 d .
H9A H 0.1324 0.7216 -0.2942 0.061 Uiso 1 1 calc R
H9B H -0.0009 0.8476 -0.3322 0.061 Uiso 1 1 calc R
C10 C 0.0392(7) 0.7771(6) -0.1652(6) 0.0503(15) Uani 1 1 d .
C13 C 0.0290(12) 0.6355(8) 0.0339(7) 0.083(3) Uani 1 1 d .
H13A H 0.0553 0.5527 0.0910 0.100 Uiso 1 1 calc R
C12 C -0.0823(11) 0.8453(8) -0.0170(7) 0.083(3) Uani 1 1 d .
H12A H -0.1349 0.9125 0.0035 0.100 Uiso 1 1 calc R
C14 C 0.0779(12) 0.6549(8) -0.0778(8) 0.089(3) Uani 1 1 d .
H14A H 0.1367 0.5860 -0.0943 0.107 Uiso 1 1 calc R
C11 C -0.0384(11) 0.8746(8) -0.1328(7) 0.090(3) Uani 1 1 d .
H11A H -0.0619 0.9592 -0.1869 0.108 Uiso 1 1 calc R
N4 N -0.0534(6) 0.7300(6) 0.0625(5) 0.0538(14) Uani 1 1 d .
O1 O 0.643(3) 0.222(2) -0.032(2) 0.206(10) Uiso 0.50 1 d PD
O2 O 0.386(3) 0.325(3) 0.049(3) 0.235(12) Uiso 0.50 1 d PD

loop_
_atom_site_aniso_label
_atom_site_aniso_U_11
_atom_site_aniso_U_22
_atom_site_aniso_U_33
_atom_site_aniso_U_23
_atom_site_aniso_U_13
_atom_site_aniso_U_12
Zn1 0.0392(4) 0.0468(4) 0.0444(4) -0.0154(3) -0.0041(3) -0.0094(3)
Zn2 0.0455(4) 0.0429(4) 0.0452(4) -0.0185(3) -0.0021(3) -0.0100(3)
Br3 0.0704(5) 0.0594(4) 0.0644(5) -0.0243(4) -0.0155(4) -0.0212(4)
Br4 0.0538(4) 0.0584(4) 0.0720(5) -0.0124(4) -0.0096(3) -0.0250(4)
Br1 0.0603(4) 0.0696(5) 0.0819(5) -0.0324(4) -0.0001(4) -0.0299(4)
Br2 0.0917(6) 0.0489(4) 0.0720(5) -0.0318(4) -0.0124(4) -0.0047(4)
N1 0.046(3) 0.046(3) 0.045(3) -0.017(2) -0.003(2) -0.011(2)
C5 0.046(3) 0.043(4) 0.054(4) -0.015(3) -0.001(3) -0.010(3)
C4 0.049(4) 0.042(4) 0.044(3) -0.008(3) -0.003(3) -0.012(3)
C3 0.047(3) 0.052(4) 0.048(3) -0.029(3) -0.007(3) 0.001(3)
C2 0.039(3) 0.054(4) 0.082(5) -0.025(4) -0.016(3) -0.007(3)
C6 0.044(3) 0.062(4) 0.060(4) -0.033(3) -0.016(3) 0.006(3)
C1 0.049(4) 0.041(4) 0.075(5) -0.018(3) -0.016(3) -0.007(3)
N3 0.037(3) 0.045(3) 0.057(3) -0.025(2) 0.005(2) -0.008(2)
N2 0.034(2) 0.046(3) 0.044(3) -0.019(2) -0.003(2) -0.007(2)
C7 0.037(3) 0.048(4) 0.042(3) -0.015(3) -0.008(2) -0.006(3)
C8 0.038(3) 0.057(4) 0.050(3) -0.031(3) -0.003(3) -0.009(3)
C9 0.044(3) 0.056(4) 0.050(4) -0.022(3) -0.004(3) -0.012(3)
C10 0.049(3) 0.050(4) 0.048(4) -0.022(3) 0.004(3) -0.012(3)
C13 0.130(8) 0.056(5) 0.049(4) -0.020(4) 0.006(5) -0.019(5)
C12 0.117(7) 0.051(5) 0.055(4) -0.023(4) 0.022(5) -0.010(5)
C14 0.136(9) 0.057(5) 0.069(5) -0.037(4) 0.020(5) -0.023(5)
C11 0.113(8) 0.054(5) 0.058(5) -0.016(4) 0.008(5) 0.005(5)
N4 0.059(3) 0.052(3) 0.043(3) -0.018(3) 0.002(3) -0.014(3)

loop_
_atom_type_symbol
_atom_type_description
_atom_type_scat_dispersion_real
_atom_type_scat_dispersion_imag
_atom_type_scat_source
C C 0.0033 0.0016 'International Tables Vol C Tables 4.2.6.8 and 6.1.1.4'
H H 0.0000 0.0000 'International Tables Vol C Tables 4.2.6.8 and 6.1.1.4'
N N 0.0061 0.0033 'International Tables Vol C Tables 4.2.6.8 and 6.1.1.4'
Zn Zn 0.2839 1.4301 'International Tables Vol C Tables 4.2.6.8 and 6.1.1.4'
Br Br -0.2901 2.4595 'International Tables Vol C Tables 4.2.6.8 and 6.1.1.4'
O O 0.0106 0.0060 'International Tables Vol C Tables 4.2.6.8 and 6.1.1.4'

loop_
_geom_angle_atom_site_label_1
_geom_angle_atom_site_label_2
_geom_angle_atom_site_label_3
_geom_angle
_geom_angle_site_symmetry_1
_geom_angle_site_symmetry_3
N3 Zn1 N2 86.3(2) . .
N3 Zn1 Br3 110.76(15) . .
N2 Zn1 Br3 117.17(15) . .
N3 Zn1 Br4 114.23(15) . .
N2 Zn1 Br4 106.82(15) . .
Br3 Zn1 Br4 117.56(5) . .
N1 Zn2 N4 102.5(2) . 2_665
N1 Zn2 Br2 111.64(15) . .
N4 Zn2 Br2 107.34(17) 2_665 .
N1 Zn2 Br1 106.98(15) . .
N4 Zn2 Br1 107.26(17) 2_665 .
Br2 Zn2 Br1 119.69(5) . .
C1 N1 C5 118.4(6) . .
C1 N1 Zn2 119.7(4) . .
C5 N1 Zn2 121.9(4) . .
N1 C5 C4 121.3(6) . .
N1 C5 H5A 119.4 . .
C4 C5 H5A 119.4 . .
C3 C4 C5 120.1(6) . .
C3 C4 H4A 120.0 . .
C5 C4 H4A 120.0 . .
C4 C3 C2 117.8(6) . .
C4 C3 C6 122.0(6) . .
C2 C3 C6 120.1(6) . .
C1 C2 C3 119.9(7) . .
C1 C2 H2A 120.0 . .
C3 C2 H2A 120.0 . .
N2 C6 C3 110.7(5) . .
N2 C6 H6A 109.5 . .
C3 C6 H6A 109.5 . .
N2 C6 H6B 109.5 . .
C3 C6 H6B 109.5 . .
H6A C6 H6B 108.1 . .
N1 C1 C2 122.4(7) . .
N1 C1 H1A 118.8 . .
C2 C1 H1A 118.8 . .
C9 N3 C8 114.7(5) . .
C9 N3 Zn1 112.1(4) . .
C8 N3 Zn1 103.5(3) . .
C9 N3 H3A 108.8 . .
C8 N3 H3A 108.8 . .
Zn1 N3 H3A 108.8 . .
C7 N2 C6 112.8(5) . .
C7 N2 Zn1 105.6(3) . .
C6 N2 Zn1 116.3(4) . .
C7 N2 H2B 107.2 . .
C6 N2 H2B 107.2 . .
Zn1 N2 H2B 107.2 . .
N2 C7 C8 109.3(5) . .
N2 C7 H7A 109.8 . .
C8 C7 H7A 109.8 . .
N2 C7 H7B 109.8 . .
C8 C7 H7B 109.8 . .
H7A C7 H7B 108.3 . .
N3 C8 C7 109.7(5) . .
N3 C8 H8A 109.7 . .
C7 C8 H8A 109.7 . .
N3 C8 H8B 109.7 . .
C7 C8 H8B 109.7 . .
H8A C8 H8B 108.2 . .
N3 C9 C10 113.8(6) . .
N3 C9 H9A 108.8 . .
C10 C9 H9A 108.8 . .
N3 C9 H9B 108.8 . .
C10 C9 H9B 108.8 . .
H9A C9 H9B 107.7 . .
C11 C10 C14 116.2(7) . .
C11 C10 C9 121.6(6) . .
C14 C10 C9 122.2(6) . .
N4 C13 C14 122.6(8) . .
N4 C13 H13A 118.7 . .
C14 C13 H13A 118.7 . .
N4 C12 C11 123.5(7) . .
N4 C12 H12A 118.2 . .
C11 C12 H12A 118.2 . .
C13 C14 C10 120.2(8) . .
C13 C14 H14A 119.9 . .
C10 C14 H14A 119.9 . .
C10 C11 C12 119.4(7) . .
C10 C11 H11A 120.3 . .
C12 C11 H11A 120.3 . .
C12 N4 C13 118.0(6) . .
C12 N4 Zn2 122.1(5) . 2_665
C13 N4 Zn2 120.0(5) . 2_665

loop_
_geom_bond_atom_site_label_1
_geom_bond_atom_site_label_2
_geom_bond_distance
_geom_bond_site_symmetry_2
Zn1 N3 2.089(5) .
Zn1 N2 2.095(5) .
Zn1 Br3 2.3399(11) .
Zn1 Br4 2.3482(12) .
Zn2 N1 2.047(5) .
Zn2 N4 2.061(5) 2_665
Zn2 Br2 2.3545(12) .
Zn2 Br1 2.3655(12) .
N1 C1 1.339(9) .
N1 C5 1.340(8) .
C5 C4 1.387(9) .
C5 H5A 0.9300 .
C4 C3 1.370(10) .
C4 H4A 0.9300 .
C3 C2 1.379(10) .
C3 C6 1.544(9) .
C2 C1 1.363(9) .
C2 H2A 0.9300 .
C6 N2 1.507(8) .
C6 H6A 0.9700 .
C6 H6B 0.9700 .
C1 H1A 0.9300 .
N3 C9 1.477(8) .
N3 C8 1.502(8) .
N3 H3A 0.9100 .
N2 C7 1.469(8) .
N2 H2B 0.9100 .
C7 C8 1.527(8) .
C7 H7A 0.9700 .
C7 H7B 0.9700 .
C8 H8A 0.9700 .
C8 H8B 0.9700 .
C9 C10 1.511(9) .
C9 H9A 0.9700 .
C9 H9B 0.9700 .
C10 C11 1.372(10) .
C10 C14 1.388(11) .
C13 N4 1.321(10) .
C13 C14 1.386(11) .
C13 H13A 0.9300 .
C12 N4 1.293(9) .
C12 C11 1.408(11) .
C12 H12A 0.9300 .
C14 H14A 0.9300 .
C11 H11A 0.9300 .
N4 Zn2 2.061(5) 2_665
